data_2100384
loop_
_publ_author_name
'W\'ojcik, Gra\.zyna'
'Mossakowska, Izabela'

_publ_section_title
;
 Polymorphs of <i>p</i>-nitrophenol as studied by variable-temperature
 X-ray diffraction and calorimetry: comparison with
 <i>m</i>-nitrophenol
;
_journal_coeditor_code NS0011
_journal_date_accepted 2005-10-21
_journal_date_recd_electronic 2005-07-22
_journal_issue 1
_journal_name_full 'Acta Crystallographica Section B'
_journal_page_first 143
_journal_page_last 152
_journal_paper_category FA
_journal_paper_doi 10.1107/S010876810503418X
_journal_volume 62
_journal_year 2006
_chemical_formula_moiety 'C6 H5 N O3'
_chemical_formula_sum 'C6 H5 N O3'
_chemical_formula_weight 139.11
_chemical_name_common para-nitrophenol
_chemical_name_systematic
;
 4-nitrophenol
;
_space_group_IT_number 14
_symmetry_cell_setting monoclinic
_symmetry_space_group_name_Hall '-P 2ybc'
_symmetry_space_group_name_H-M 'P 1 21/c 1'
_atom_sites_solution_hydrogens geom
_atom_sites_solution_primary direct
_atom_sites_solution_secondary difmap
_audit_creation_method SHELXL-97
_cell_angle_alpha 90.00
_cell_angle_beta 103.09(3)
_cell_angle_gamma 90.00
_cell_formula_units_Z 4
_cell_length_a 6.1460(10)
_cell_length_b 8.903(2)
_cell_length_c 11.763(5)
_cell_measurement_reflns_used 665
_cell_measurement_temperature 333(2)
_cell_measurement_theta_max 21.73
_cell_measurement_theta_min 3.97
_cell_volume 626.9(3)
_computing_cell_refinement 'KUMA KM4CCD software, 1999'
_computing_data_collection 'KUMA KM4CCD software, 1999'
_computing_data_reduction 'KUMA KM4CCD software, 1999'
_computing_molecular_graphics 'ORTEP-3 (Farrugia, 1997)'
_computing_publication_material 'SHELXL-97 (Sheldrick, 1997)'
_computing_structure_refinement 'SHELXL-97 (Sheldrick, 1997)'
_computing_structure_solution 'SHELXS-97 (Sheldrick, 1990)'
_diffrn_ambient_temperature 333(2)
_diffrn_measured_fraction_theta_full 0.827
_diffrn_measured_fraction_theta_max 0.751
_diffrn_measurement_device_type 'KUMA Diffraction KM4CCD'
_diffrn_measurement_method 'omega scan'
_diffrn_radiation_monochromator graphite
_diffrn_radiation_source 'fine-focus sealed tube'
_diffrn_radiation_type MoK\a
_diffrn_radiation_wavelength 0.71073
_diffrn_reflns_av_R_equivalents 0.0290
_diffrn_reflns_av_sigmaI/netI 0.0236
_diffrn_reflns_limit_h_max 7
_diffrn_reflns_limit_h_min -4
_diffrn_reflns_limit_k_max 11
_diffrn_reflns_limit_k_min -11
_diffrn_reflns_limit_l_max 7
_diffrn_reflns_limit_l_min -14
_diffrn_reflns_number 2046
_diffrn_reflns_theta_full 25.00
_diffrn_reflns_theta_max 27.42
_diffrn_reflns_theta_min 4.33
_exptl_absorpt_coefficient_mu 0.121
_exptl_absorpt_correction_type none
_exptl_crystal_colour 'pale yellow'
_exptl_crystal_density_diffrn 1.474
_exptl_crystal_density_method 'not measured'
_exptl_crystal_description 'thin plate'
_exptl_crystal_F_000 288
_exptl_crystal_size_max 0.79
_exptl_crystal_size_mid 0.55
_exptl_crystal_size_min 0.50
_refine_diff_density_max 0.160
_refine_diff_density_min -0.124
_refine_ls_extinction_coef 0.095(19)
_refine_ls_extinction_expression Fc^*^=kFc[1+0.001xFc^2^\l^3^/sin(2\q)]^-1/4^
_refine_ls_extinction_method SHELXL
_refine_ls_goodness_of_fit_ref 1.088
_refine_ls_hydrogen_treatment mixed
_refine_ls_matrix_type full
_refine_ls_number_parameters 112
_refine_ls_number_reflns 1067
_refine_ls_number_restraints 0
_refine_ls_restrained_S_all 1.088
_refine_ls_R_factor_all 0.0668
_refine_ls_R_factor_gt 0.0480
_refine_ls_shift/su_max 0.016
_refine_ls_shift/su_mean 0.003
_refine_ls_structure_factor_coef Fsqd
_refine_ls_weighting_details 'w=1/[\s^2^(Fo^2^)+(0.0900P)^2^+0.0545P] where P=(Fo^2^+2Fc^2^)/3'
_refine_ls_weighting_scheme calc
_refine_ls_wR_factor_gt 0.1452
_refine_ls_wR_factor_ref 0.1667
_reflns_number_gt 725
_reflns_number_total 1067
_reflns_threshold_expression >2sigma(I)
_cod_data_source_file ns0011.cif
_cod_data_source_block al333_5
_cod_depositor_comments
;
The following automatic conversions were performed:

'_refine_ls_weighting_scheme' value 'calc
w=1/[\s^2^(Fo^2^)+(0.0900P)^2^+0.0545P] where P=(Fo^2^+2Fc^2^)/3' was
changed to 'calc'. New tag '_refine_ls_weighting_details' was
created. The value of the new tag was set to
'w=1/[\s^2^(Fo^2^)+(0.0900P)^2^+0.0545P] where P=(Fo^2^+2Fc^2^)/3'.

Automatic conversion script
Id: cif_fix_values 3143 2015-03-26 13:38:13Z robertas 
;
_cod_original_sg_symbol_H-M P21/c
_cod_database_code 2100384

loop_
_symmetry_equiv_pos_as_xyz
'x, y, z'
'-x, y+1/2, -z+1/2'
'-x, -y, -z'
'x, -y-1/2, z-1/2'

loop_
_atom_site_label
_atom_site_fract_x
_atom_site_fract_y
_atom_site_fract_z
_atom_site_U_iso_or_equiv
_atom_site_adp_type
_atom_site_calc_flag
_atom_site_occupancy
_atom_site_type_symbol
O1 0.1247(4) -0.0116(2) 0.1843(2) 0.0991(8) Uani d 1 O
O2 0.9450(3) 0.2033(2) 0.55718(18) 0.0987(8) Uani d 1 O
O3 0.7074(3) 0.3670(2) 0.58425(18) 0.1006(8) Uani d 1 O
N 0.7574(3) 0.2557(2) 0.53377(19) 0.0717(7) Uani d 1 N
C1 0.2719(4) 0.0572(3) 0.2714(2) 0.0675(7) Uani d 1 C
C2 0.2171(4) 0.1807(2) 0.3299(2) 0.0669(7) Uani d 1 C
C3 0.3745(4) 0.2451(2) 0.4162(2) 0.0637(7) Uani d 1 C
C4 0.5873(3) 0.1869(2) 0.44417(18) 0.0558(6) Uani d 1 C
C5 0.6432(4) 0.0621(2) 0.3872(2) 0.0653(7) Uani d 1 C
C6 0.4844(5) -0.0023(3) 0.3018(3) 0.0733(7) Uani d 1 C
H5 0.341(3) 0.327(3) 0.455(2) 0.069(6) Uiso d 1 H
H3 0.803(4) 0.020(2) 0.414(2) 0.081(7) Uiso d 1 H
H6 0.076(4) 0.225(3) 0.311(2) 0.085(7) Uiso d 1 H
H2 0.512(5) -0.086(3) 0.261(3) 0.096(8) Uiso d 1 H
H1 0.004(7) 0.041(5) 0.171(4) 0.151(17) Uiso d 1 H

loop_
_atom_site_aniso_label
_atom_site_aniso_U_11
_atom_site_aniso_U_22
_atom_site_aniso_U_33
_atom_site_aniso_U_12
_atom_site_aniso_U_13
_atom_site_aniso_U_23
O1 0.1001(14) 0.0811(12) 0.0971(19) -0.0032(10) -0.0172(13) -0.0069(11)
O2 0.0667(11) 0.1140(15) 0.1029(19) 0.0164(9) -0.0071(11) -0.0170(12)
O3 0.0972(13) 0.0949(13) 0.1001(17) 0.0141(10) 0.0019(12) -0.0347(12)
N 0.0721(12) 0.0752(12) 0.0650(15) 0.0064(10) 0.0094(11) -0.0031(11)
C1 0.0726(13) 0.0597(11) 0.0635(18) -0.0038(10) 0.0014(12) 0.0068(11)
C2 0.0587(12) 0.0631(12) 0.076(2) 0.0070(10) 0.0095(13) 0.0137(12)
C3 0.0680(13) 0.0556(11) 0.0689(18) 0.0085(9) 0.0185(12) 0.0015(11)
C4 0.0597(11) 0.0577(10) 0.0492(16) 0.0019(9) 0.0104(11) 0.0040(10)
C5 0.0655(13) 0.0658(12) 0.0648(17) 0.0110(10) 0.0148(12) 0.0022(12)
C6 0.0867(16) 0.0647(12) 0.0668(19) 0.0087(12) 0.0143(14) -0.0066(13)

loop_
_atom_type_symbol
_atom_type_description
_atom_type_scat_dispersion_real
_atom_type_scat_dispersion_imag
_atom_type_scat_source
C C 0.0033 0.0016 'International Tables Vol C Tables 4.2.6.8 and 6.1.1.4'
H H 0.0000 0.0000 'International Tables Vol C Tables 4.2.6.8 and 6.1.1.4'
N N 0.0061 0.0033 'International Tables Vol C Tables 4.2.6.8 and 6.1.1.4'
O O 0.0106 0.0060 'International Tables Vol C Tables 4.2.6.8 and 6.1.1.4'

loop_
_geom_angle_atom_site_label_1
_geom_angle_atom_site_label_2
_geom_angle_atom_site_label_3
_geom_angle
O2 N O3 121.8(2)
O2 N C4 119.7(2)
O3 N C4 118.4(2)
O1 C1 C2 122.9(2)
O1 C1 C6 117.0(2)
C2 C1 C6 120.0(2)
C3 C2 C1 119.7(2)
C2 C3 C4 119.8(2)
C3 C4 C5 121.0(2)
C3 C4 N 120.5(2)
C5 C4 N 118.53(19)
C6 C5 C4 118.9(2)
C5 C6 C1 120.5(2)

loop_
_geom_bond_atom_site_label_1
_geom_bond_atom_site_label_2
_geom_bond_distance
O1 C1 1.350(3)
O2 N 1.216(2)
O3 N 1.230(2)
N C4 1.442(3)
C1 C2 1.379(3)
C1 C6 1.380(3)
C2 C3 1.360(3)
C3 C4 1.375(3)
C4 C5 1.380(3)
C5 C6 1.359(4)

loop_
_cod_related_entry_id
_cod_related_entry_database
_cod_related_entry_code
1 ChemSpider 955
